data_4300649
loop_
_publ_author_name
'Uppal, R'
'Incarvito, C. D.'
'Lakshmi, K. V.'
'Valentine, A. M.'

_publ_section_title
;
Aqueous Spectroscopy and Redox Properties of
Carboxylate-Bound Titanium
;
_journal_name_full 'Inorganic Chemistry'
_journal_paper_doi 10.1021/ic051714j
_journal_year 2006
_chemical_formula_sum 'C6 H16 O20 Ti2'
_chemical_formula_weight 503.99
_space_group_IT_number 14
_symmetry_cell_setting monoclinic
_symmetry_space_group_name_Hall '-P 2ybc'
_symmetry_space_group_name_H-M 'P 1 21/c 1'
_cell_angle_alpha 90.00
_cell_angle_beta 94.64(3)
_cell_angle_gamma 90.00
_cell_formula_units_Z 2
_cell_length_a 9.5088(19)
_cell_length_b 6.2382(12)
_cell_length_c 13.494(3)
_cell_measurement_temperature 173(2)
_cell_volume 797.8(3)
_diffrn_ambient_temperature 173(2)
_exptl_crystal_density_diffrn 2.098
_cod_depositor_comments
;
The following automatic conversions were performed:
'_symmetry_cell_setting' value 'Monoclinic' changed to 'monoclinic'
according to '/home/saulius/struct/CIF-dictionaries/cif_core.dic'
dictionary named 'cif_core.dic' version 2.4.1 from 2010-06-29.

Automatic conversion script
Id: cif_fix_enum 1527 2010-12-29 10:47:43Z saulius 
;
_cod_original_sg_symbol_H-M 'P 21/c'
_cod_database_code 4300649

loop_
_symmetry_equiv_pos_as_xyz
'x, y, z'
'-x, y+1/2, -z+1/2'
'-x, -y, -z'
'x, -y-1/2, z-1/2'

loop_
_atom_site_label
_atom_site_type_symbol
_atom_site_fract_x
_atom_site_fract_y
_atom_site_fract_z
_atom_site_U_iso_or_equiv
_atom_site_adp_type
_atom_site_occupancy
_atom_site_symmetry_multiplicity
_atom_site_calc_flag
_atom_site_refinement_flags
_atom_site_disorder_assembly
_atom_site_disorder_group
Ti1 Ti 0.78726(3) 0.04281(5) 0.63647(2) 0.01003(14) Uani 1 1 d . . .
O1 O 0.86989(13) -0.05821(19) 0.77505(9) 0.0140(3) Uani 1 1 d . . .
O2 O 0.83748(13) -0.1027(2) 0.93593(9) 0.0166(3) Uani 1 1 d . . .
O3 O 0.61714(13) 0.05333(19) 0.73071(10) 0.0142(3) Uani 1 1 d . . .
O4 O 0.55997(14) 0.04672(19) 0.88858(11) 0.0157(3) Uani 1 1 d . . .
O5 O 0.82882(13) 0.0926(2) 0.48226(9) 0.0136(3) Uani 1 1 d . . .
O6 O 1.00140(13) -0.0589(2) 0.62450(10) 0.0157(3) Uani 1 1 d . . .
O7 O 0.61333(14) 0.2055(2) 0.55950(11) 0.0152(3) Uani 1 1 d . . .
H7A H 0.569(3) 0.281(4) 0.587(2) 0.035(8) Uiso 1 1 d . . .
H7B H 0.622(3) 0.267(4) 0.511(2) 0.030(7) Uiso 1 1 d . . .
O8 O 0.85492(15) 0.3463(2) 0.67541(10) 0.0156(3) Uani 1 1 d . . .
H8A H 0.815(3) 0.419(4) 0.713(2) 0.033(7) Uiso 1 1 d . . .
H8B H 0.935(3) 0.368(5) 0.694(2) 0.039(8) Uiso 1 1 d . . .
O9 O 0.70640(15) -0.2476(2) 0.58840(11) 0.0154(3) Uani 1 1 d . . .
H9A H 0.642(2) -0.294(4) 0.6005(16) 0.016(6) Uiso 1 1 d . . .
H9B H 0.737(3) -0.297(4) 0.551(2) 0.030(8) Uiso 1 1 d . . .
O10 O 0.67855(15) -0.0383(2) 0.30147(12) 0.0204(3) Uani 1 1 d . . .
H10A H 0.586(4) -0.017(4) 0.293(2) 0.036(7) Uiso 1 1 d . . .
H10B H 0.711(3) 0.008(5) 0.358(2) 0.045(9) Uiso 1 1 d . . .
C1 C 0.79669(18) -0.0537(3) 0.85113(14) 0.0125(4) Uani 1 1 d . . .
C2 C 0.64434(18) 0.0229(3) 0.82315(14) 0.0125(4) Uani 1 1 d . . .
C3 C 0.95077(19) 0.0447(3) 0.45874(14) 0.0121(4) Uani 1 1 d . . .

loop_
_atom_site_aniso_label
_atom_site_aniso_U_11
_atom_site_aniso_U_22
_atom_site_aniso_U_33
_atom_site_aniso_U_23
_atom_site_aniso_U_13
_atom_site_aniso_U_12
Ti1 0.00913(19) 0.0128(2) 0.0083(2) 0.00056(10) 0.00127(13) 0.00048(10)
O1 0.0135(6) 0.0197(7) 0.0091(6) 0.0029(5) 0.0028(5) 0.0023(5)
O2 0.0178(6) 0.0215(7) 0.0107(6) 0.0038(5) 0.0012(5) 0.0011(5)
O3 0.0113(6) 0.0210(7) 0.0107(7) 0.0020(5) 0.0026(5) 0.0013(5)
O4 0.0137(6) 0.0207(7) 0.0133(7) -0.0009(5) 0.0054(5) 0.0000(5)
O5 0.0122(6) 0.0185(6) 0.0104(7) -0.0003(5) 0.0031(5) 0.0028(5)
O6 0.0130(6) 0.0229(7) 0.0114(7) 0.0025(5) 0.0029(5) 0.0038(5)
O7 0.0143(6) 0.0195(7) 0.0120(7) 0.0027(6) 0.0033(5) 0.0058(5)
O8 0.0138(6) 0.0143(7) 0.0184(7) -0.0037(5) 0.0006(5) -0.0008(5)
O9 0.0145(7) 0.0157(7) 0.0166(7) -0.0039(5) 0.0064(5) -0.0025(5)
O10 0.0148(7) 0.0260(8) 0.0199(8) 0.0006(6) -0.0002(6) 0.0000(5)
C1 0.0130(8) 0.0113(8) 0.0134(9) 0.0000(6) 0.0025(7) -0.0011(6)
C2 0.0131(8) 0.0130(8) 0.0116(9) -0.0013(6) 0.0023(6) -0.0028(6)
C3 0.0129(8) 0.0132(9) 0.0103(9) -0.0014(6) 0.0022(7) -0.0001(6)

loop_
_geom_bond_atom_site_label_1
_geom_bond_atom_site_label_2
_geom_bond_distance
_geom_bond_site_symmetry_2
_geom_bond_publ_flag
Ti1 O9 2.0528(14) . ?
Ti1 O8 2.0544(13) . ?
Ti1 O1 2.0673(14) . ?
Ti1 O7 2.1369(14) . ?
Ti1 O3 2.1379(14) . ?
Ti1 O6 2.1513(13) . ?
Ti1 O5 2.1717(13) . ?
O1 C1 1.286(2) . ?
O2 C1 1.217(2) . ?
O3 C2 1.268(2) . ?
O4 C2 1.249(2) . ?
O5 C3 1.263(2) . ?
O6 C3 1.249(2) 3_756 ?
O7 H7A 0.75(3) . ?
O7 H7B 0.78(3) . ?
O8 H8A 0.80(3) . ?
O8 H8B 0.80(3) . ?
O9 H9B 0.68(3) . ?
O9 H9A 0.71(2) . ?
O10 H10B 0.85(3) . ?
O10 H10A 0.89(3) . ?
C1 C2 1.543(2) . ?
C3 O6 1.249(2) 3_756 ?
C3 C3 1.503(3) 3_756 ?
